data_2233770
loop_
_publ_author_name
'Chaithanya, U.'
'Foro, Sabine'
'Gowda, B. Thimme'

_publ_section_title
;
 <i>N</i>-(2-Chloro-4-methylphenyl)succinamic acid
;
_journal_coeditor_code CV5244
_journal_issue 3
_journal_name_full 'Acta Crystallographica Section E'
_journal_page_first o785
_journal_paper_doi 10.1107/S1600536812005648
_journal_volume 68
_journal_year 2012
_chemical_formula_iupac 'C11 H12 Cl N O3'
_chemical_formula_moiety 'C11 H12 Cl N O3'
_chemical_formula_sum 'C11 H12 Cl N O3'
_chemical_formula_weight 241.67
_chemical_name_systematic
;
<i>N</i>-(2-Chloro-4-methylphenyl)succinamic acid
;
_space_group_IT_number 2
_symmetry_cell_setting triclinic
_symmetry_space_group_name_Hall '-P 1'
_symmetry_space_group_name_H-M 'P -1'
_atom_sites_solution_hydrogens geom
_atom_sites_solution_primary direct
_atom_sites_solution_secondary difmap
_audit_creation_method SHELXL97
_cell_angle_alpha 85.150(10)
_cell_angle_beta 85.860(10)
_cell_angle_gamma 89.570(10)
_cell_formula_units_Z 2
_cell_length_a 4.8097(8)
_cell_length_b 7.3909(9)
_cell_length_c 16.147(2)
_cell_measurement_reflns_used 2016
_cell_measurement_temperature 293(2)
_cell_measurement_theta_max 27.85
_cell_measurement_theta_min 2.53
_cell_volume 570.45(14)
_computing_cell_refinement 'CrysAlis RED (Oxford Diffraction, 2009)'
_computing_data_collection 'CrysAlis CCD (Oxford Diffraction, 2009)'
_computing_data_reduction 'CrysAlis RED (Oxford Diffraction, 2009)'
_computing_molecular_graphics 'PLATON (Spek, 2009)'
_computing_publication_material 'SHELXL97 (Sheldrick, 2008)'
_computing_structure_refinement 'SHELXL97 (Sheldrick, 2008)'
_computing_structure_solution 'SHELXS97 (Sheldrick, 2008)'
_diffrn_ambient_temperature 293(2)
_diffrn_measured_fraction_theta_full 0.986
_diffrn_measured_fraction_theta_max 0.986
_diffrn_measurement_device_type 'Oxford Xcalibur diffractometer with Sapphire CCD detector'
_diffrn_measurement_method 'Rotation method data acquisition using \w and \f'
_diffrn_radiation_monochromator graphite
_diffrn_radiation_source 'fine-focus sealed tube'
_diffrn_radiation_type MoK\a
_diffrn_radiation_wavelength 0.71073
_diffrn_reflns_av_R_equivalents 0.0111
_diffrn_reflns_av_sigmaI/netI 0.0172
_diffrn_reflns_limit_h_max 5
_diffrn_reflns_limit_h_min -5
_diffrn_reflns_limit_k_max 9
_diffrn_reflns_limit_k_min -9
_diffrn_reflns_limit_l_max 20
_diffrn_reflns_limit_l_min -17
_diffrn_reflns_number 3625
_diffrn_reflns_theta_full 26.37
_diffrn_reflns_theta_max 26.37
_diffrn_reflns_theta_min 2.54
_diffrn_standards_decay_% 0
_diffrn_standards_number 0
_exptl_absorpt_coefficient_mu 0.326
_exptl_absorpt_correction_T_max 0.9713
_exptl_absorpt_correction_T_min 0.8807
_exptl_absorpt_correction_type multi-scan
_exptl_absorpt_process_details '(CrysAlis RED; Oxford Diffraction, 2009)'
_exptl_crystal_colour colourless
_exptl_crystal_density_diffrn 1.407
_exptl_crystal_density_method 'not measured'
_exptl_crystal_description rod
_exptl_crystal_F_000 252
_exptl_crystal_size_max 0.40
_exptl_crystal_size_mid 0.18
_exptl_crystal_size_min 0.09
_refine_diff_density_max 0.284
_refine_diff_density_min -0.254
_refine_ls_extinction_method none
_refine_ls_goodness_of_fit_ref 1.107
_refine_ls_hydrogen_treatment mixed
_refine_ls_matrix_type full
_refine_ls_number_parameters 152
_refine_ls_number_reflns 2284
_refine_ls_number_restraints 2
_refine_ls_restrained_S_all 1.107
_refine_ls_R_factor_all 0.0677
_refine_ls_R_factor_gt 0.0528
_refine_ls_shift/su_max 0.001
_refine_ls_shift/su_mean 0.000
_refine_ls_structure_factor_coef Fsqd
_refine_ls_weighting_details 'calc w = 1/[\s^2^(Fo^2^)+(0.0348P)^2^+0.5262P] where P=(Fo^2^+2Fc^2^)/3'
_refine_ls_weighting_scheme calc
_refine_ls_wR_factor_gt 0.1108
_refine_ls_wR_factor_ref 0.1200
_reflns_number_gt 1883
_reflns_number_total 2284
_reflns_threshold_expression I>2\s(I)
_cod_data_source_file cv5244.cif
_cod_data_source_block I
_cod_database_code 2233770
_cod_database_fobs_code 2233770

loop_
_symmetry_equiv_pos_as_xyz
'x, y, z'
'-x, -y, -z'

loop_
_atom_site_type_symbol
_atom_site_label
_atom_site_fract_x
_atom_site_fract_y
_atom_site_fract_z
_atom_site_U_iso_or_equiv
_atom_site_adp_type
_atom_site_calc_flag
_atom_site_refinement_flags
_atom_site_occupancy
_atom_site_symmetry_multiplicity
C C1 0.7464(5) 0.1423(3) 0.72556(16) 0.0372(5) Uani d . 1 1
C C2 0.6617(5) 0.1119(3) 0.64792(16) 0.0397(6) Uani d . 1 1
C C3 0.7600(6) -0.0346(3) 0.60606(18) 0.0479(6) Uani d . 1 1
H H3 0.6972 -0.0528 0.5543 0.057 Uiso calc R 1 1
C C4 0.9510(6) -0.1542(4) 0.64083(19) 0.0516(7) Uani d . 1 1
C C5 1.0408(6) -0.1206(4) 0.7175(2) 0.0544(7) Uani d . 1 1
H H5 1.1728 -0.1976 0.7412 0.065 Uiso calc R 1 1
C C6 0.9412(5) 0.0232(4) 0.76017(18) 0.0465(6) Uani d . 1 1
H H6 1.0040 0.0408 0.8120 0.056 Uiso calc R 1 1
C C7 0.7910(5) 0.4059(3) 0.80500(15) 0.0386(6) Uani d . 1 1
C C8 0.6293(5) 0.5544(4) 0.84608(17) 0.0431(6) Uani d . 1 1
H H8A 0.4480 0.5081 0.8679 0.052 Uiso calc R 1 1
H H8B 0.5999 0.6544 0.8047 0.052 Uiso calc R 1 1
C C9 0.7800(5) 0.6234(4) 0.91616(17) 0.0449(6) Uani d . 1 1
H H9A 0.7896 0.5262 0.9602 0.054 Uiso calc R 1 1
H H9B 0.9696 0.6544 0.8955 0.054 Uiso calc R 1 1
C C10 0.6475(5) 0.7848(4) 0.95222(16) 0.0441(6) Uani d . 1 1
C C11 1.0540(8) -0.3163(4) 0.5961(2) 0.0790(11) Uani d . 1 1
H H11A 1.0422 -0.2903 0.5371 0.095 Uiso calc R 1 1
H H11B 0.9409 -0.4201 0.6151 0.095 Uiso calc R 1 1
H H11C 1.2442 -0.3414 0.6075 0.095 Uiso calc R 1 1
N N1 0.6355(4) 0.2886(3) 0.76914(14) 0.0404(5) Uani d D 1 1
H H1N 0.463(4) 0.306(4) 0.7706(17) 0.049 Uiso d D 1 1
O O1 1.0450(3) 0.3984(3) 0.80286(14) 0.0594(6) Uani d . 1 1
O O2 0.4442(4) 0.8624(3) 0.92593(15) 0.0741(7) Uani d . 1 1
O O3 0.7748(6) 0.8378(4) 1.01368(17) 0.0888(9) Uani d D 1 1
H H3O 0.696(8) 0.924(4) 1.035(2) 0.107 Uiso d D 1 1
Cl Cl1 0.42759(15) 0.26087(10) 0.60111(5) 0.0573(2) Uani d . 1 1

loop_
_atom_site_aniso_label
_atom_site_aniso_U_11
_atom_site_aniso_U_22
_atom_site_aniso_U_33
_atom_site_aniso_U_12
_atom_site_aniso_U_13
_atom_site_aniso_U_23
C1 0.0262(11) 0.0349(12) 0.0506(14) 0.0017(9) 0.0016(10) -0.0079(10)
C2 0.0289(12) 0.0395(13) 0.0520(15) 0.0062(10) -0.0033(10) -0.0110(11)
C3 0.0484(15) 0.0411(14) 0.0554(16) 0.0046(12) 0.0006(12) -0.0164(12)
C4 0.0498(16) 0.0356(13) 0.0685(19) 0.0076(11) 0.0104(14) -0.0118(12)
C5 0.0447(15) 0.0441(15) 0.073(2) 0.0164(12) -0.0009(14) 0.0012(14)
C6 0.0374(14) 0.0482(15) 0.0540(16) 0.0057(11) -0.0033(11) -0.0056(12)
C7 0.0255(12) 0.0447(13) 0.0474(14) 0.0032(10) -0.0044(10) -0.0137(11)
C8 0.0266(12) 0.0492(14) 0.0570(16) 0.0044(10) -0.0076(11) -0.0217(12)
C9 0.0332(13) 0.0532(15) 0.0516(15) 0.0059(11) -0.0090(11) -0.0192(12)
C10 0.0353(13) 0.0533(15) 0.0463(14) -0.0003(11) -0.0036(11) -0.0192(12)
C11 0.094(3) 0.0468(17) 0.095(3) 0.0276(17) 0.015(2) -0.0168(17)
N1 0.0214(9) 0.0463(12) 0.0568(13) 0.0056(8) -0.0042(9) -0.0223(10)
O1 0.0219(9) 0.0689(13) 0.0934(16) 0.0049(8) -0.0080(9) -0.0395(12)
O2 0.0578(13) 0.0868(16) 0.0892(16) 0.0282(12) -0.0307(12) -0.0551(13)
O3 0.0870(18) 0.0996(19) 0.0954(19) 0.0402(14) -0.0513(15) -0.0655(16)
Cl1 0.0547(4) 0.0582(4) 0.0627(5) 0.0234(3) -0.0177(3) -0.0183(3)

loop_
_atom_type_symbol
_atom_type_description
_atom_type_scat_dispersion_real
_atom_type_scat_dispersion_imag
_atom_type_scat_source
C C 0.0033 0.0016 'International Tables Vol C Tables 4.2.6.8 and 6.1.1.4'
H H 0.0000 0.0000 'International Tables Vol C Tables 4.2.6.8 and 6.1.1.4'
N N 0.0061 0.0033 'International Tables Vol C Tables 4.2.6.8 and 6.1.1.4'
O O 0.0106 0.0060 'International Tables Vol C Tables 4.2.6.8 and 6.1.1.4'
Cl Cl 0.1484 0.1585 'International Tables Vol C Tables 4.2.6.8 and 6.1.1.4'

loop_
_geom_angle_atom_site_label_1
_geom_angle_atom_site_label_2
_geom_angle_atom_site_label_3
_geom_angle
C2 C1 C6 117.9(2)
C2 C1 N1 121.0(2)
C6 C1 N1 121.1(2)
C1 C2 C3 121.6(2)
C1 C2 Cl1 119.42(18)
C3 C2 Cl1 118.9(2)
C4 C3 C2 120.5(3)
C4 C3 H3 119.8
C2 C3 H3 119.8
C5 C4 C3 117.7(2)
C5 C4 C11 121.7(3)
C3 C4 C11 120.6(3)
C6 C5 C4 122.2(3)
C6 C5 H5 118.9
C4 C5 H5 118.9
C5 C6 C1 120.0(3)
C5 C6 H6 120.0
C1 C6 H6 120.0
O1 C7 N1 123.2(2)
O1 C7 C8 121.7(2)
N1 C7 C8 115.08(19)
C7 C8 C9 111.9(2)
C7 C8 H8A 109.2
C9 C8 H8A 109.2
C7 C8 H8B 109.2
C9 C8 H8B 109.2
H8A C8 H8B 107.9
C10 C9 C8 114.3(2)
C10 C9 H9A 108.7
C8 C9 H9A 108.7
C10 C9 H9B 108.7
C8 C9 H9B 108.7
H9A C9 H9B 107.6
O2 C10 O3 122.8(2)
O2 C10 C9 124.0(2)
O3 C10 C9 113.2(2)
C4 C11 H11A 109.5
C4 C11 H11B 109.5
H11A C11 H11B 109.5
C4 C11 H11C 109.5
H11A C11 H11C 109.5
H11B C11 H11C 109.5
C7 N1 C1 124.10(19)
C7 N1 H1N 117.9(19)
C1 N1 H1N 117.9(19)
C10 O3 H3O 113(3)

loop_
_geom_bond_atom_site_label_1
_geom_bond_atom_site_label_2
_geom_bond_distance
C1 C2 1.382(3)
C1 C6 1.395(3)
C1 N1 1.420(3)
C2 C3 1.387(3)
C2 Cl1 1.736(2)
C3 C4 1.385(4)
C3 H3 0.9300
C4 C5 1.383(4)
C4 C11 1.513(4)
C5 C6 1.379(4)
C5 H5 0.9300
C6 H6 0.9300
C7 O1 1.221(3)
C7 N1 1.343(3)
C7 C8 1.512(3)
C8 C9 1.512(3)
C8 H8A 0.9700
C8 H8B 0.9700
C9 C10 1.490(3)
C9 H9A 0.9700
C9 H9B 0.9700
C10 O2 1.215(3)
C10 O3 1.292(3)
C11 H11A 0.9600
C11 H11B 0.9600
C11 H11C 0.9600
N1 H1N 0.839(17)
O3 H3O 0.827(19)

loop_
_geom_hbond_atom_site_label_D
_geom_hbond_atom_site_label_H
_geom_hbond_atom_site_label_A
_geom_hbond_site_symmetry_A
_geom_hbond_distance_DH
_geom_hbond_distance_HA
_geom_hbond_distance_DA
_geom_hbond_angle_DHA
N1 H1N O1 1_455 0.839(17) 2.159(18) 2.973(3) 163(3)
O3 H3O O2 2_677 0.827(19) 1.85(2) 2.674(3) 172(4)

loop_
_geom_torsion_atom_site_label_1
_geom_torsion_atom_site_label_2
_geom_torsion_atom_site_label_3
_geom_torsion_atom_site_label_4
_geom_torsion
C6 C1 C2 C3 1.7(4)
N1 C1 C2 C3 -177.4(2)
C6 C1 C2 Cl1 -178.02(19)
N1 C1 C2 Cl1 2.8(3)
C1 C2 C3 C4 -1.0(4)
Cl1 C2 C3 C4 178.8(2)
C2 C3 C4 C5 -0.7(4)
C2 C3 C4 C11 178.7(3)
C3 C4 C5 C6 1.7(4)
C11 C4 C5 C6 -177.8(3)
C4 C5 C6 C1 -1.0(4)
C2 C1 C6 C5 -0.8(4)
N1 C1 C6 C5 178.4(2)
O1 C7 C8 C9 -28.9(4)
N1 C7 C8 C9 153.3(2)
C7 C8 C9 C10 173.0(2)
C8 C9 C10 O2 -3.6(4)
C8 C9 C10 O3 177.9(3)
O1 C7 N1 C1 0.6(4)
C8 C7 N1 C1 178.4(2)
C2 C1 N1 C7 -132.0(3)
C6 C1 N1 C7 48.9(4)

loop_
_cod_related_entry_id
_cod_related_entry_database
_cod_related_entry_code
1 ChemSpider 27935779
